data_4104188
loop_
_publ_author_name
'Jie-Peng Zhang'
'Xiao-Ming Chen'

_publ_section_title
;
 Optimized Acetylene/Carbon Dioxide Sorption in a Dynamic Porous Crystal
;
_journal_name_full 'Journal of the American Chemical Society'
_journal_page_first 5516
_journal_page_last 5521
_journal_paper_doi 10.1021/ja8089872
_journal_volume 131
_journal_year 2009
_chemical_formula_sum 'C6 H10 Cu N3'
_chemical_formula_weight 187.71
_chemical_name_systematic
; 
 ? 
;
_space_group_IT_number 148
_symmetry_cell_setting trigonal
_symmetry_space_group_name_Hall '-R 3'
_symmetry_space_group_name_H-M 'R -3 :H'
_atom_sites_solution_hydrogens geom
_atom_sites_solution_primary direct
_atom_sites_solution_secondary difmap
_audit_creation_method SHELXL-97
_cell_angle_alpha 90.00
_cell_angle_beta 90.00
_cell_angle_gamma 120.00
_cell_formula_units_Z 18
_cell_length_a 19.6891(8)
_cell_length_b 19.6891(8)
_cell_length_c 14.1971(7)
_cell_measurement_temperature 123(2)
_cell_volume 4766.3(4)
_computing_structure_refinement 'SHELXL-97 (Sheldrick, 1997)'
_computing_structure_solution 'SHELXS-97 (Sheldrick, 1990)'
_diffrn_ambient_temperature 123(2)
_diffrn_measured_fraction_theta_full 1.000
_diffrn_measured_fraction_theta_max 1.000
_diffrn_measurement_device_type CCD
_diffrn_measurement_method '/w scan'
_diffrn_radiation_monochromator graphite
_diffrn_radiation_source 'fine-focus sealed tube'
_diffrn_radiation_type MoK\a
_diffrn_radiation_wavelength 0.71073
_diffrn_reflns_av_R_equivalents 0.0434
_diffrn_reflns_av_sigmaI/netI 0.0499
_diffrn_reflns_limit_h_max 20
_diffrn_reflns_limit_h_min -23
_diffrn_reflns_limit_k_max 23
_diffrn_reflns_limit_k_min -24
_diffrn_reflns_limit_l_max 11
_diffrn_reflns_limit_l_min -17
_diffrn_reflns_number 5590
_diffrn_reflns_theta_full 26.00
_diffrn_reflns_theta_max 26.00
_diffrn_reflns_theta_min 1.87
_exptl_absorpt_coefficient_mu 2.007
_exptl_absorpt_correction_T_max 0.9063
_exptl_absorpt_correction_T_min 0.8245
_exptl_absorpt_correction_type multi-scan
_exptl_absorpt_process_details SADABS
_exptl_crystal_colour colorless
_exptl_crystal_density_diffrn 1.177
_exptl_crystal_density_method 'not measured'
_exptl_crystal_description block
_exptl_crystal_F_000 1728
_exptl_crystal_size_max 0.10
_exptl_crystal_size_mid 0.10
_exptl_crystal_size_min 0.05
_refine_diff_density_max 0.787
_refine_diff_density_min -0.498
_refine_diff_density_rms 0.090
_refine_ls_extinction_method none
_refine_ls_goodness_of_fit_ref 1.014
_refine_ls_hydrogen_treatment constr
_refine_ls_matrix_type full
_refine_ls_number_parameters 91
_refine_ls_number_reflns 2085
_refine_ls_number_restraints 0
_refine_ls_restrained_S_all 1.014
_refine_ls_R_factor_all 0.0482
_refine_ls_R_factor_gt 0.0402
_refine_ls_shift/su_max 0.001
_refine_ls_shift/su_mean 0.000
_refine_ls_structure_factor_coef Fsqd
_refine_ls_weighting_details 'calc w=1/[\s^2^(Fo^2^)+(0.0188P)^2^+20.6005P] where P=(Fo^2^+2Fc^2^)/3'
_refine_ls_weighting_scheme calc
_refine_ls_wR_factor_gt 0.0732
_refine_ls_wR_factor_ref 0.0770
_reflns_number_gt 1833
_reflns_number_total 2085
_reflns_threshold_expression >2sigma(I)
_cod_data_source_file ja8089872_si_002.cif
_cod_data_source_block MAF-2
_cod_original_sg_symbol_H-M R-3
_cod_database_code 4104188

loop_
_symmetry_equiv_pos_as_xyz
'x, y, z'
'-y, x-y, z'
'-x+y, -x, z'
'x+2/3, y+1/3, z+1/3'
'-y+2/3, x-y+1/3, z+1/3'
'-x+y+2/3, -x+1/3, z+1/3'
'x+1/3, y+2/3, z+2/3'
'-y+1/3, x-y+2/3, z+2/3'
'-x+y+1/3, -x+2/3, z+2/3'
'-x, -y, -z'
'y, -x+y, -z'
'x-y, x, -z'
'-x+2/3, -y+1/3, -z+1/3'
'y+2/3, -x+y+1/3, -z+1/3'
'x-y+2/3, x+1/3, -z+1/3'
'-x+1/3, -y+2/3, -z+2/3'
'y+1/3, -x+y+2/3, -z+2/3'
'x-y+1/3, x+2/3, -z+2/3'

loop_
_atom_site_label
_atom_site_type_symbol
_atom_site_fract_x
_atom_site_fract_y
_atom_site_fract_z
_atom_site_U_iso_or_equiv
_atom_site_adp_type
_atom_site_occupancy
_atom_site_symmetry_multiplicity
_atom_site_calc_flag
_atom_site_refinement_flags
Cu1 Cu 0.41529(2) 0.45150(2) 0.56227(2) 0.02006(13) Uani 1 1 d .
N1 N 0.50592(14) 0.54674(14) 0.61296(16) 0.0209(5) Uani 1 1 d .
N2 N 0.57483(13) 0.58578(14) 0.56074(16) 0.0213(5) Uani 1 1 d .
N3 N 0.58931(14) 0.65539(14) 0.68979(15) 0.0200(5) Uani 1 1 d .
C1 C 0.51759(17) 0.59026(17) 0.68947(19) 0.0224(6) Uani 1 1 d .
C2 C 0.4590(2) 0.5697(2) 0.7666(2) 0.0357(8) Uani 1 1 d .
H2A H 0.4809 0.5612 0.8253 0.043 Uiso 1 1 calc R
H2B H 0.4113 0.5196 0.7505 0.043 Uiso 1 1 calc R
C3 C 0.4360(3) 0.6309(3) 0.7848(4) 0.0734(15) Uani 1 1 d .
H3A H 0.3991 0.6143 0.8376 0.110 Uiso 1 1 calc R
H3B H 0.4112 0.6374 0.7284 0.110 Uiso 1 1 calc R
H3C H 0.4829 0.6809 0.8003 0.110 Uiso 1 1 calc R
C4 C 0.62218(17) 0.64973(16) 0.60906(19) 0.0205(6) Uani 1 1 d .
C5 C 0.70332(17) 0.70859(19) 0.5789(2) 0.0310(7) Uani 1 1 d .
H5A H 0.7073 0.7606 0.5736 0.037 Uiso 1 1 calc R
H5B H 0.7133 0.6941 0.5158 0.037 Uiso 1 1 calc R
C6 C 0.7659(2) 0.7148(3) 0.6463(3) 0.0553(12) Uani 1 1 d .
H6A H 0.8177 0.7544 0.6231 0.083 Uiso 1 1 calc R
H6B H 0.7634 0.6639 0.6505 0.083 Uiso 1 1 calc R
H6C H 0.7570 0.7301 0.7087 0.083 Uiso 1 1 calc R

loop_
_atom_site_aniso_label
_atom_site_aniso_U_11
_atom_site_aniso_U_22
_atom_site_aniso_U_33
_atom_site_aniso_U_23
_atom_site_aniso_U_13
_atom_site_aniso_U_12
Cu1 0.0191(2) 0.0215(2) 0.01437(19) -0.00221(14) 0.00444(14) 0.00632(15)
N1 0.0204(12) 0.0218(13) 0.0158(11) -0.0021(10) 0.0048(10) 0.0070(11)
N2 0.0165(12) 0.0209(13) 0.0191(12) -0.0040(10) 0.0027(10) 0.0039(10)
N3 0.0241(13) 0.0221(13) 0.0138(11) -0.0025(10) 0.0002(10) 0.0116(11)
C1 0.0261(16) 0.0227(15) 0.0153(14) -0.0038(12) 0.0015(12) 0.0099(13)
C2 0.0364(19) 0.038(2) 0.0222(16) -0.0101(14) 0.0104(14) 0.0102(16)
C3 0.060(3) 0.059(3) 0.096(4) -0.017(3) 0.037(3) 0.025(2)
C4 0.0214(15) 0.0205(15) 0.0166(14) -0.0007(12) 0.0004(12) 0.0082(13)
C5 0.0218(16) 0.0267(17) 0.0322(17) -0.0073(14) 0.0012(14) 0.0029(14)
C6 0.0241(19) 0.076(3) 0.052(2) -0.014(2) -0.0048(18) 0.014(2)

loop_
_atom_type_symbol
_atom_type_description
_atom_type_scat_dispersion_real
_atom_type_scat_dispersion_imag
_atom_type_scat_source
C C 0.0033 0.0016 'International Tables Vol C Tables 4.2.6.8 and 6.1.1.4'
H H 0.0000 0.0000 'International Tables Vol C Tables 4.2.6.8 and 6.1.1.4'
N N 0.0061 0.0033 'International Tables Vol C Tables 4.2.6.8 and 6.1.1.4'
Cu Cu 0.3201 1.2651 'International Tables Vol C Tables 4.2.6.8 and 6.1.1.4'

loop_
_geom_angle_atom_site_label_1
_geom_angle_atom_site_label_2
_geom_angle_atom_site_label_3
_geom_angle
_geom_angle_site_symmetry_1
_geom_angle_site_symmetry_3
N2 Cu1 N3 125.05(10) 10_666 14_456
N2 Cu1 N1 118.34(9) 10_666 .
N3 Cu1 N1 116.58(10) 14_456 .
C1 N1 N2 105.8(2) . .
C1 N1 Cu1 134.0(2) . .
N2 N1 Cu1 120.03(17) . .
C4 N2 N1 106.1(2) . .
C4 N2 Cu1 132.1(2) . 10_666
N1 N2 Cu1 121.62(17) . 10_666
C4 N3 C1 103.6(2) . .
C4 N3 Cu1 125.81(19) . 15_556
C1 N3 Cu1 129.39(19) . 15_556
N1 C1 N3 112.1(2) . .
N1 C1 C2 124.3(3) . .
N3 C1 C2 123.6(3) . .
C1 C2 C3 114.2(3) . .
N2 C4 N3 112.4(2) . .
N2 C4 C5 124.2(3) . .
N3 C4 C5 123.5(3) . .
C4 C5 C6 113.2(3) . .

loop_
_geom_bond_atom_site_label_1
_geom_bond_atom_site_label_2
_geom_bond_distance
_geom_bond_site_symmetry_2
Cu1 N2 1.942(2) 10_666
Cu1 N3 1.967(2) 14_456
Cu1 N1 1.968(2) .
N1 C1 1.330(3) .
N1 N2 1.392(3) .
N2 C4 1.323(4) .
N2 Cu1 1.942(2) 10_666
N3 C4 1.348(3) .
N3 C1 1.352(4) .
N3 Cu1 1.967(2) 15_556
C1 C2 1.493(4) .
C2 C3 1.506(5) .
C4 C5 1.492(4) .
C5 C6 1.515(5) .
